data_7714446
loop_
_publ_author_name
'Ortiz-Hern\'andez, Mariana'
'Salazar, Ver\'onica'
'Mendoza-Espinosa, Daniel'
'Gomez-Bonilla, Manuel Alejandro'
'Cristobal, Crispin'
'Ortega-Alfaro, M. Carmen'
'Su\'arez, Andr\'es'
'Sandoval-Chavez, Cesar'

_publ_section_title
;
 CH Bond-activation in aromatic ketones mediated by
 Iridium-Tris(pyrazolyl) borate complexes
;
_journal_name_full 'Dalton Transactions'
_journal_paper_doi 10.1039/D3DT02849F
_journal_year 2023
_chemical_formula_moiety 'C60 H66 B2 F6 Ir2 N12 O2'
_chemical_formula_sum 'C60 H66 B2 F6 Ir2 N12 O2'
_chemical_formula_weight 1507.26
_space_group_crystal_system monoclinic
_space_group_IT_number 14
_space_group_name_Hall '-P 2ybc'
_space_group_name_H-M_alt 'P 1 21/c 1'
_atom_sites_solution_hydrogens geom
_atom_sites_solution_primary dual
_audit_creation_date 2020-01-27
_audit_creation_method
;
Olex2 1.2
(compiled 2018.05.29 svn.r3508 for OlexSys, GUI svn.r5506)
;
_audit_update_record
;
2020-03-30 deposited with the CCDC.	2023-11-10 downloaded from the CCDC.
;
_cell_angle_alpha 90
_cell_angle_beta 94.513(2)
_cell_angle_gamma 90
_cell_formula_units_Z 2
_cell_length_a 8.8262(2)
_cell_length_b 24.3511(5)
_cell_length_c 15.4932(4)
_cell_measurement_reflns_used 57816
_cell_measurement_temperature 293(2)
_cell_measurement_theta_max 28.4210
_cell_measurement_theta_min 3.3920
_cell_volume 3319.59(13)
_computing_cell_refinement
;
CrysAlisPro, Agilent Technologies,
Version 1.171.37.35 (release 13-08-2014 CrysAlis171 .NET)
(compiled Aug 13 2014,18:06:01)
;
_computing_data_collection
;
CrysAlisPro, Agilent Technologies,
Version 1.171.37.35 (release 13-08-2014 CrysAlis171 .NET)
(compiled Aug 13 2014,18:06:01)
;
_computing_data_reduction
;
CrysAlisPro, Agilent Technologies,
Version 1.171.37.35 (release 13-08-2014 CrysAlis171 .NET)
(compiled Aug 13 2014,18:06:01)
;
_computing_molecular_graphics 'Olex2 (Dolomanov et al., 2009)'
_computing_publication_material 'Olex2 (Dolomanov et al., 2009)'
_computing_structure_refinement 'ShelXL (Sheldrick, 2015)'
_computing_structure_solution 'ShelXT (Sheldrick, 2015)'
_diffrn_ambient_temperature 293(2)
_diffrn_detector 'CCD plate'
_diffrn_detector_area_resol_mean 10.3659
_diffrn_detector_type Atlas
_diffrn_measured_fraction_theta_full 0.998
_diffrn_measured_fraction_theta_max 0.950
_diffrn_measurement_details
;
#__ type_ start__ end____ width___ exp.time_
  1 omega  -84.00   14.00   1.0000   24.1950
omega____ theta____ kappa____ phi______ frames
    -       -9.9610  -37.0000 -120.0000 98

#__ type_ start__ end____ width___ exp.time_
  2 omega  -83.00   18.00   1.0000   24.1950
omega____ theta____ kappa____ phi______ frames
    -       -9.9610  -57.0000  150.0000 101

#__ type_ start__ end____ width___ exp.time_
  3 omega  -38.00   63.00   1.0000   24.1950
omega____ theta____ kappa____ phi______ frames
    -       -9.9610   57.0000 -150.0000 101

#__ type_ start__ end____ width___ exp.time_
  4 omega  -38.00   63.00   1.0000   24.1950
omega____ theta____ kappa____ phi______ frames
    -       -9.9610   57.0000  -60.0000 101

#__ type_ start__ end____ width___ exp.time_
  5 omega  -25.00   52.00   1.0000   24.1950
omega____ theta____ kappa____ phi______ frames
    -       11.3672  -99.0000   60.0000 77

#__ type_ start__ end____ width___ exp.time_
  6 omega  -21.00   88.00   1.0000   24.1950
omega____ theta____ kappa____ phi______ frames
    -       11.3672   77.0000   60.0000 109

#__ type_ start__ end____ width___ exp.time_
  7 omega   14.00   87.00   1.0000   24.1950
omega____ theta____ kappa____ phi______ frames
    -       11.3672 -153.0000 -154.5219 73

#__ type_ start__ end____ width___ exp.time_
  8 omega  -86.00  -37.00   1.0000   24.1950
omega____ theta____ kappa____ phi______ frames
    -       -9.9610  155.0000  111.5861 49

#__ type_ start__ end____ width___ exp.time_
  9 omega  -85.00  -36.00   1.0000   24.1950
omega____ theta____ kappa____ phi______ frames
    -       -9.9610  153.0000  161.3962 49

#__ type_ start__ end____ width___ exp.time_
 10 omega  -67.00  -19.00   1.0000   24.1950
omega____ theta____ kappa____ phi______ frames
    -       -9.9610  126.0000  -63.3632 48

#__ type_ start__ end____ width___ exp.time_
 11 omega  -65.00  -17.00   1.0000   24.1950
omega____ theta____ kappa____ phi______ frames
    -       -9.9610  123.0000  174.2835 48

#__ type_ start__ end____ width___ exp.time_
 12 omega   -6.00   65.00   1.0000   24.1950
omega____ theta____ kappa____ phi______ frames
    -       11.3672 -121.0000  -41.0000 71

#__ type_ start__ end____ width___ exp.time_
 13 omega   -2.00   69.00   1.0000   24.1950
omega____ theta____ kappa____ phi______ frames
    -       12.0000 -126.0000  108.1115 71

#__ type_ start__ end____ width___ exp.time_
 14 omega  -77.00  100.00   1.0000   24.1950
omega____ theta____ kappa____ phi______ frames
    -       11.3672    0.0000 -180.0000 177

#__ type_ start__ end____ width___ exp.time_
 15 omega  -77.00  100.00   1.0000   24.1950
omega____ theta____ kappa____ phi______ frames
    -       11.3672    0.0000 -150.0000 177

#__ type_ start__ end____ width___ exp.time_
 16 omega  -77.00  100.00   1.0000   24.1950
omega____ theta____ kappa____ phi______ frames
    -       11.3672    0.0000 -120.0000 177

#__ type_ start__ end____ width___ exp.time_
 17 omega  -77.00  100.00   1.0000   24.1950
omega____ theta____ kappa____ phi______ frames
    -       11.3672    0.0000  -90.0000 177

#__ type_ start__ end____ width___ exp.time_
 18 omega  -77.00  100.00   1.0000   24.1950
omega____ theta____ kappa____ phi______ frames
    -       11.3672    0.0000  -60.0000 177

#__ type_ start__ end____ width___ exp.time_
 19 omega  -63.00   44.00   1.0000   24.1950
omega____ theta____ kappa____ phi______ frames
    -       12.0000  -73.0000  -26.1400 107

#__ type_ start__ end____ width___ exp.time_
 20 omega  -77.00  100.00   1.0000   24.1950
omega____ theta____ kappa____ phi______ frames
    -       11.3672    0.0000    0.0000 177

#__ type_ start__ end____ width___ exp.time_
 21 omega  -77.00   36.00   1.0000   24.1950
omega____ theta____ kappa____ phi______ frames
    -       11.3672    0.0000   30.0000 113

#__ type_ start__ end____ width___ exp.time_
 22 omega  -77.00  100.00   1.0000   24.1950
omega____ theta____ kappa____ phi______ frames
    -       11.3672    0.0000  -30.0000 177
;
_diffrn_measurement_device 'four-circle diffractometer'
_diffrn_measurement_device_type 'Xcalibur, Atlas, Gemini'
_diffrn_measurement_method '\w scans'
_diffrn_orient_matrix_UB_11 -0.0057108000
_diffrn_orient_matrix_UB_12 0.0289702000
_diffrn_orient_matrix_UB_13 -0.0037318000
_diffrn_orient_matrix_UB_21 0.0599472000
_diffrn_orient_matrix_UB_22 0.0000204000
_diffrn_orient_matrix_UB_23 -0.0279215000
_diffrn_orient_matrix_UB_31 -0.0535930000
_diffrn_orient_matrix_UB_32 -0.0030282000
_diffrn_orient_matrix_UB_33 -0.0362692000
_diffrn_radiation_monochromator graphite
_diffrn_radiation_probe x-ray
_diffrn_radiation_type MoK\a
_diffrn_radiation_wavelength 0.71073
_diffrn_reflns_av_R_equivalents 0.0925
_diffrn_reflns_av_unetI/netI 0.0334
_diffrn_reflns_Laue_measured_fraction_full 0.998
_diffrn_reflns_Laue_measured_fraction_max 0.950
_diffrn_reflns_limit_h_max 12
_diffrn_reflns_limit_h_min -12
_diffrn_reflns_limit_k_max 33
_diffrn_reflns_limit_k_min -33
_diffrn_reflns_limit_l_max 20
_diffrn_reflns_limit_l_min -21
_diffrn_reflns_number 233589
_diffrn_reflns_point_group_measured_fraction_full 0.998
_diffrn_reflns_point_group_measured_fraction_max 0.950
_diffrn_reflns_theta_full 25.242
_diffrn_reflns_theta_max 29.907
_diffrn_reflns_theta_min 2.878
_diffrn_source 'Enhance (Mo) X-ray Source'
_exptl_absorpt_coefficient_mu 4.070
_exptl_absorpt_correction_T_max 1.00000
_exptl_absorpt_correction_T_min 0.32099
_exptl_absorpt_correction_type multi-scan
_exptl_absorpt_process_details
;
CrysAlisPro, Agilent Technologies,
Version 1.171.37.35 (release 13-08-2014 CrysAlis171 .NET)
(compiled Aug 13 2014,18:06:01)
Empirical absorption correction using spherical harmonics,
 implemented in SCALE3 ABSPACK scaling algorithm.
;
_exptl_crystal_density_diffrn 1.508
_exptl_crystal_description Block
_exptl_crystal_F_000 1488
_exptl_crystal_size_max 0.12
_exptl_crystal_size_mid 0.10
_exptl_crystal_size_min 0.08
_refine_diff_density_max 1.746
_refine_diff_density_min -0.836
_refine_diff_density_rms 0.122
_refine_ls_extinction_method none
_refine_ls_goodness_of_fit_ref 1.047
_refine_ls_hydrogen_treatment constr
_refine_ls_matrix_type full
_refine_ls_number_parameters 414
_refine_ls_number_reflns 9127
_refine_ls_number_restraints 93
_refine_ls_restrained_S_all 1.080
_refine_ls_R_factor_all 0.0559
_refine_ls_R_factor_gt 0.0349
_refine_ls_shift/su_max 0.007
_refine_ls_shift/su_mean 0.000
_refine_ls_structure_factor_coef Fsqd
_refine_ls_weighting_details 'w=1/[\s^2^(Fo^2^)+(0.0402P)^2^+6.6607P] where P=(Fo^2^+2Fc^2^)/3'
_refine_ls_weighting_scheme calc
_refine_ls_wR_factor_gt 0.0798
_refine_ls_wR_factor_ref 0.0928
_reflns_Friedel_coverage 0.000
_reflns_number_gt 7063
_reflns_number_total 9127
_reflns_threshold_expression 'I > 2\s(I)'
_cod_data_source_file d3dt02849f2.cif
_cod_data_source_block dme-51
_cod_database_code 7714446
_shelxl_version_number 2014/6
_chemical_oxdiff_formula 'C12 H26 N5 Ir F'
_shelx_space_group_comment
;
The symmetry employed for this shelxl refinement is uniquely defined
by the following loop, which should always be used as a source of
symmetry information in preference to the above space-group names.
They are only intended as comments.
;
_reflns_odcompleteness_completeness 99.78
_reflns_odcompleteness_iscentric 1
_reflns_odcompleteness_theta 26.32
_olex2_refinement_description
;
1. Fixed Uiso
 At 1.2 times of:
  All B(H) groups, All C(H) groups
 At 1.5 times of:
  All C(H,H,H) groups
2. Restrained distances
 F2-F1 \\sim F2-F3 \\sim F1-F3 \\sim F1A-F3A \\sim F1A-F2A \\sim F3A-F2A
 with sigma of 0.04
 C28-C25 \\sim C28-F2 \\sim C28-F1 \\sim C28-F3 \\sim C28-F1A \\sim C28-F3A
\\sim C28-F2A
 with sigma of 0.02
3. Rigid body (RIGU) restrains
 F2, F1, F3, C28, C25
 with sigma for 1-2 distances of 0.004 and sigma for 1-3 distances of 0.004
 F1A, F3A, F2A, C28, C25
 with sigma for 1-2 distances of 0.004 and sigma for 1-3 distances of 0.004
4. Others
 Sof(F1A)=Sof(F3A)=Sof(F2A)=1-FVAR(1)
 Sof(F2)=Sof(F1)=Sof(F3)=FVAR(1)
5.a Ternary CH refined with riding coordinates:
 B1(H1)
5.b Aromatic/amide H refined with riding coordinates:
 C27(H27), C23(H23), C24(H24), C2(H2), C7(H7), C21(H21), C17(H17), C12(H12),
 C20(H20), C18(H18), C19(H19)
5.c Idealised Me refined as rotating group:
 C5(H5A,H5B,H5C), C15(H15A,H15B,H15C), C30(H30A,H30B,H30C), C10(H10A,H10B,
 H10C), C4(H4A,H4B,H4C), C9(H9A,H9B,H9C), C14(H14A,H14B,H14C)
;
_olex2_submission_special_instructions 'No special instructions were received'

loop_
_space_group_symop_operation_xyz
'x, y, z'
'-x, y+1/2, -z+1/2'
'-x, -y, -z'
'x, -y-1/2, z-1/2'

loop_
_atom_site_label
_atom_site_type_symbol
_atom_site_fract_x
_atom_site_fract_y
_atom_site_fract_z
_atom_site_U_iso_or_equiv
_atom_site_adp_type
_atom_site_occupancy
_atom_site_site_symmetry_order
_atom_site_calc_flag
_atom_site_refinement_flags_posn
_atom_site_refinement_flags_adp
_atom_site_refinement_flags_occupancy
_atom_site_disorder_assembly
_atom_site_disorder_group
Ir1 Ir 0.56026(2) 0.42299(2) 0.69507(2) 0.03302(6) Uani 1 1 d . . . . .
O1 O 0.3589(3) 0.51060(10) 0.37337(16) 0.0326(5) Uani 1 1 d . . . . .
N5 N 0.4678(4) 0.36065(13) 0.7575(2) 0.0359(7) Uani 1 1 d . . . . .
N1 N 0.7021(4) 0.36430(13) 0.6342(2) 0.0375(7) Uani 1 1 d . . . . .
N6 N 0.5587(4) 0.31808(14) 0.7866(2) 0.0416(8) Uani 1 1 d . . . . .
N3 N 0.7885(4) 0.37547(15) 0.8300(2) 0.0401(8) Uani 1 1 d . . . . .
N4 N 0.7361(4) 0.42578(13) 0.8001(2) 0.0385(7) Uani 1 1 d . . . . .
N2 N 0.7702(4) 0.32461(14) 0.6875(2) 0.0393(7) Uani 1 1 d . . . . .
C22 C 0.4021(4) 0.41167(16) 0.5931(2) 0.0334(8) Uani 1 1 d . . . . .
C16 C 0.4378(5) 0.47781(17) 0.7598(3) 0.0376(8) Uani 1 1 d . . . . .
C26 C 0.2636(4) 0.44184(16) 0.4572(2) 0.0338(8) Uani 1 1 d . . . . .
C29 C 0.2410(4) 0.49053(15) 0.3957(2) 0.0326(8) Uani 1 1 d . . . . .
C27 C 0.3549(4) 0.45235(16) 0.5333(2) 0.0341(8) Uani 1 1 d . . . . .
H27 H 0.3858 0.4883 0.5448 0.041 Uiso 1 1 calc R . . . .
C23 C 0.3505(5) 0.35868(17) 0.5726(3) 0.0425(9) Uani 1 1 d . . . . .
H23 H 0.3803 0.3300 0.6097 0.051 Uiso 1 1 calc R . . . .
C13 C 0.3243(5) 0.3472(2) 0.7735(3) 0.0479(10) Uani 1 1 d . . . . .
C1 C 0.8587(5) 0.29192(19) 0.6418(3) 0.0477(10) Uani 1 1 d . . . . .
C24 C 0.2565(5) 0.34722(17) 0.4988(3) 0.0450(10) Uani 1 1 d . . . . .
H24 H 0.2234 0.3114 0.4886 0.054 Uiso 1 1 calc R . . . .
C25 C 0.2103(5) 0.38816(17) 0.4395(3) 0.0387(8) Uani 1 1 d D U . . .
C3 C 0.7505(5) 0.35556(17) 0.5554(3) 0.0409(9) Uani 1 1 d . . . . .
C8 C 0.8011(6) 0.4635(2) 0.8537(3) 0.0489(10) Uani 1 1 d . . . . .
C5 C 0.7007(6) 0.3904(2) 0.4789(3) 0.0529(12) Uani 1 1 d . . . . .
H5A H 0.5933 0.3970 0.4781 0.079 Uiso 1 1 calc GR . . . .
H5B H 0.7230 0.3719 0.4267 0.079 Uiso 1 1 calc GR . . . .
H5C H 0.7539 0.4248 0.4830 0.079 Uiso 1 1 calc GR . . . .
C2 C 0.8490(6) 0.3108(2) 0.5580(3) 0.0522(11) Uani 1 1 d . . . . .
H2 H 0.8985 0.2965 0.5122 0.063 Uiso 1 1 calc R . . . .
C7 C 0.8951(6) 0.4376(2) 0.9175(3) 0.0580(13) Uani 1 1 d . . . . .
H7 H 0.9539 0.4545 0.9624 0.070 Uiso 1 1 calc R . . . .
C21 C 0.3732(5) 0.52569(19) 0.7238(3) 0.0467(10) Uani 1 1 d . . . . .
H21 H 0.3831 0.5330 0.6656 0.056 Uiso 1 1 calc R . . . .
F2 F 0.1115(13) 0.3175(2) 0.3509(6) 0.096(3) Uani 0.610(11) 1 d D U P A 1
C6 C 0.8843(5) 0.3826(2) 0.9014(3) 0.0513(11) Uani 1 1 d . . . . .
B1 B 0.7335(6) 0.3226(2) 0.7827(3) 0.0416(10) Uani 1 1 d . . . . .
H1 H 0.7832 0.2906 0.8111 0.050 Uiso 1 1 calc R . . . .
C15 C 0.1882(5) 0.3822(2) 0.7507(4) 0.0590(13) Uani 1 1 d . . . . .
H15A H 0.1539 0.3981 0.8024 0.089 Uiso 1 1 calc GR . . . .
H15B H 0.1086 0.3601 0.7229 0.089 Uiso 1 1 calc GR . . . .
H15C H 0.2145 0.4109 0.7121 0.089 Uiso 1 1 calc GR . . . .
C17 C 0.4182(6) 0.4706(2) 0.8491(3) 0.0572(12) Uani 1 1 d . . . . .
H17 H 0.4619 0.4401 0.8773 0.069 Uiso 1 1 calc R . . . .
C12 C 0.3271(6) 0.2957(2) 0.8124(4) 0.0605(14) Uani 1 1 d . . . . .
H12 H 0.2438 0.2768 0.8303 0.073 Uiso 1 1 calc R . . . .
C11 C 0.4739(6) 0.2782(2) 0.8194(3) 0.0537(12) Uani 1 1 d . . . . .
C30 C 0.0879(5) 0.5146(2) 0.3716(3) 0.0518(11) Uani 1 1 d . . . . .
H30A H 0.0942 0.5393 0.3238 0.078 Uiso 1 1 calc GR . . . .
H30B H 0.0537 0.5342 0.4202 0.078 Uiso 1 1 calc GR . . . .
H30C H 0.0174 0.4857 0.3553 0.078 Uiso 1 1 calc GR . . . .
C20 C 0.2942(7) 0.5631(2) 0.7719(4) 0.0655(15) Uani 1 1 d . . . . .
H20 H 0.2551 0.5949 0.7457 0.079 Uiso 1 1 calc R . . . .
C28 C 0.1229(5) 0.37130(18) 0.3604(3) 0.0530(11) Uani 1 1 d D U . . .
C10 C 0.7743(7) 0.5235(2) 0.8439(3) 0.0650(14) Uani 1 1 d . . . . .
H10A H 0.7033 0.5300 0.7948 0.098 Uiso 1 1 calc GR . . . .
H10B H 0.8686 0.5415 0.8353 0.098 Uiso 1 1 calc GR . . . .
H10C H 0.7337 0.5376 0.8951 0.098 Uiso 1 1 calc GR . . . .
F1 F 0.1665(12) 0.3920(4) 0.2905(3) 0.099(3) Uani 0.610(11) 1 d D U P A 1
C18 C 0.3365(7) 0.5071(3) 0.8959(4) 0.0739(17) Uani 1 1 d . . . . .
H18 H 0.3243 0.5002 0.9540 0.089 Uiso 1 1 calc R . . . .
C4 C 0.9467(7) 0.2441(2) 0.6803(4) 0.0743(17) Uani 1 1 d . . . . .
H4A H 1.0037 0.2555 0.7326 0.111 Uiso 1 1 calc GR . . . .
H4B H 1.0151 0.2309 0.6398 0.111 Uiso 1 1 calc GR . . . .
H4C H 0.8777 0.2154 0.6933 0.111 Uiso 1 1 calc GR . . . .
C19 C 0.2734(7) 0.5534(3) 0.8578(4) 0.0727(16) Uani 1 1 d . . . . .
H19 H 0.2177 0.5777 0.8891 0.087 Uiso 1 1 calc R . . . .
C9 C 0.9591(7) 0.3358(3) 0.9508(4) 0.0757(17) Uani 1 1 d . . . . .
H9A H 0.8827 0.3113 0.9691 0.113 Uiso 1 1 calc GR . . . .
H9B H 1.0183 0.3497 1.0007 0.113 Uiso 1 1 calc GR . . . .
H9C H 1.0241 0.3164 0.9144 0.113 Uiso 1 1 calc GR . . . .
F3 F -0.0235(7) 0.3872(4) 0.3615(6) 0.101(3) Uani 0.610(11) 1 d D U P A 1
C14 C 0.5430(7) 0.2254(2) 0.8550(5) 0.080(2) Uani 1 1 d . . . . .
H14A H 0.6060 0.2097 0.8137 0.120 Uiso 1 1 calc GR . . . .
H14B H 0.4634 0.2001 0.8660 0.120 Uiso 1 1 calc GR . . . .
H14C H 0.6034 0.2328 0.9080 0.120 Uiso 1 1 calc GR . . . .
F1A F 0.0460(16) 0.4092(4) 0.3130(8) 0.082(4) Uani 0.390(11) 1 d D U P A 2
F3A F 0.0225(16) 0.3323(6) 0.3659(7) 0.086(4) Uani 0.390(11) 1 d D U P A 2
F2A F 0.2142(12) 0.3516(8) 0.3003(7) 0.100(4) Uani 0.390(11) 1 d D U P A 2

loop_
_atom_site_aniso_label
_atom_site_aniso_U_11
_atom_site_aniso_U_22
_atom_site_aniso_U_33
_atom_site_aniso_U_23
_atom_site_aniso_U_13
_atom_site_aniso_U_12
Ir1 0.03886(9) 0.03125(9) 0.02895(9) 0.00583(5) 0.00257(6) 0.00067(6)
O1 0.0391(14) 0.0304(13) 0.0284(13) 0.0039(10) 0.0040(11) -0.0035(11)
N5 0.0398(17) 0.0346(17) 0.0338(16) 0.0148(13) 0.0053(14) -0.0010(14)
N1 0.0479(19) 0.0285(16) 0.0360(17) 0.0069(13) 0.0027(15) 0.0043(14)
N6 0.0461(19) 0.0393(18) 0.0391(18) 0.0157(15) 0.0004(15) -0.0028(15)
N3 0.0410(18) 0.047(2) 0.0322(17) 0.0112(14) 0.0013(14) 0.0010(15)
N4 0.0435(19) 0.0402(19) 0.0315(17) 0.0040(13) 0.0006(15) -0.0029(14)
N2 0.0448(19) 0.0349(17) 0.0374(18) 0.0055(14) -0.0024(15) 0.0048(14)
C22 0.0358(19) 0.0329(19) 0.0312(19) 0.0011(14) 0.0009(16) -0.0043(15)
C16 0.044(2) 0.037(2) 0.0318(19) 0.0037(15) 0.0047(17) -0.0001(17)
C26 0.0349(19) 0.0331(19) 0.0343(19) 0.0024(15) 0.0073(16) -0.0025(15)
C29 0.039(2) 0.0310(18) 0.0274(17) -0.0031(14) 0.0014(15) -0.0022(15)
C27 0.0383(19) 0.0327(19) 0.0312(19) 0.0052(15) 0.0019(16) -0.0030(15)
C23 0.048(2) 0.034(2) 0.045(2) 0.0108(17) 0.0010(19) -0.0025(17)
C13 0.047(2) 0.049(3) 0.048(2) 0.012(2) 0.010(2) -0.003(2)
C1 0.050(2) 0.042(2) 0.050(3) -0.0017(19) -0.003(2) 0.0109(19)
C24 0.050(2) 0.030(2) 0.055(3) 0.0028(18) 0.002(2) -0.0091(17)
C25 0.039(2) 0.037(2) 0.040(2) 0.0009(16) 0.0029(16) -0.0050(16)
C3 0.049(2) 0.035(2) 0.040(2) 0.0009(16) 0.0063(18) 0.0002(17)
C8 0.056(3) 0.055(3) 0.036(2) -0.0042(19) 0.003(2) -0.005(2)
C5 0.077(3) 0.048(3) 0.036(2) 0.0037(18) 0.013(2) 0.013(2)
C2 0.057(3) 0.048(3) 0.052(3) -0.009(2) 0.007(2) 0.012(2)
C7 0.063(3) 0.069(3) 0.040(3) -0.003(2) -0.010(2) -0.006(3)
C21 0.052(3) 0.048(2) 0.040(2) 0.0001(18) 0.0020(19) 0.009(2)
F2 0.138(7) 0.046(3) 0.094(6) -0.013(3) -0.059(5) -0.007(3)
C6 0.050(3) 0.068(3) 0.035(2) 0.010(2) -0.0028(19) 0.001(2)
B1 0.044(2) 0.040(2) 0.040(2) 0.0100(19) 0.000(2) 0.001(2)
C15 0.040(2) 0.066(3) 0.072(3) 0.015(3) 0.013(2) 0.000(2)
C17 0.075(3) 0.062(3) 0.035(2) 0.010(2) 0.012(2) 0.004(3)
C12 0.055(3) 0.056(3) 0.072(3) 0.025(3) 0.016(3) -0.008(2)
C11 0.056(3) 0.045(3) 0.060(3) 0.020(2) 0.001(2) -0.004(2)
C30 0.038(2) 0.063(3) 0.053(3) 0.015(2) -0.002(2) 0.005(2)
C20 0.074(4) 0.060(3) 0.061(3) -0.009(3) -0.003(3) 0.026(3)
C28 0.059(3) 0.044(2) 0.054(2) -0.0013(18) -0.008(2) -0.0083(19)
C10 0.092(4) 0.053(3) 0.049(3) -0.006(2) -0.002(3) -0.010(3)
F1 0.141(7) 0.117(7) 0.038(3) -0.003(3) -0.002(3) -0.062(6)
C18 0.087(4) 0.091(4) 0.047(3) -0.003(3) 0.028(3) 0.009(3)
C4 0.088(4) 0.061(3) 0.071(4) 0.002(3) -0.005(3) 0.035(3)
C19 0.064(3) 0.081(4) 0.075(4) -0.018(3) 0.018(3) 0.017(3)
C9 0.081(4) 0.084(4) 0.058(3) 0.015(3) -0.019(3) 0.014(3)
F3 0.058(3) 0.147(7) 0.093(5) -0.012(5) -0.025(3) 0.006(3)
C14 0.064(3) 0.063(4) 0.110(5) 0.049(4) -0.008(3) -0.007(3)
F1A 0.108(8) 0.061(5) 0.069(6) -0.009(4) -0.046(6) 0.002(5)
F3A 0.101(7) 0.088(7) 0.066(6) -0.008(5) -0.006(6) -0.055(6)
F2A 0.098(6) 0.152(11) 0.049(5) -0.029(6) -0.003(4) 0.022(6)

loop_
_atom_type_symbol
_atom_type_description
_atom_type_scat_dispersion_real
_atom_type_scat_dispersion_imag
_atom_type_scat_source
C C 0.0033 0.0016 'International Tables Vol C Tables 4.2.6.8 and 6.1.1.4'
H H 0.0000 0.0000 'International Tables Vol C Tables 4.2.6.8 and 6.1.1.4'
B B 0.0013 0.0007 'International Tables Vol C Tables 4.2.6.8 and 6.1.1.4'
F F 0.0171 0.0103 'International Tables Vol C Tables 4.2.6.8 and 6.1.1.4'
Ir Ir -1.4442 7.9887 'International Tables Vol C Tables 4.2.6.8 and 6.1.1.4'
N N 0.0061 0.0033 'International Tables Vol C Tables 4.2.6.8 and 6.1.1.4'
O O 0.0106 0.0060 'International Tables Vol C Tables 4.2.6.8 and 6.1.1.4'

loop_
_geom_angle_atom_site_label_1
_geom_angle_atom_site_label_2
_geom_angle_atom_site_label_3
_geom_angle
_geom_angle_site_symmetry_1
_geom_angle_site_symmetry_3
_geom_angle_publ_flag
O1 Ir1 N1 93.31(11) 3_666 . ?
O1 Ir1 N4 95.99(11) 3_666 . ?
N5 Ir1 O1 175.98(11) . 3_666 ?
N5 Ir1 N1 88.94(13) . . ?
N5 Ir1 N4 87.46(13) . . ?
N5 Ir1 C22 89.52(14) . . ?
N5 Ir1 C16 90.39(15) . . ?
N4 Ir1 N1 86.73(13) . . ?
C22 Ir1 O1 87.25(13) . 3_666 ?
C22 Ir1 N1 87.59(14) . . ?
C22 Ir1 N4 173.61(14) . . ?
C16 Ir1 O1 87.60(13) . 3_666 ?
C16 Ir1 N1 175.92(14) . . ?
C16 Ir1 N4 89.22(15) . . ?
C16 Ir1 C22 96.44(16) . . ?
C29 O1 Ir1 141.6(3) . 3_666 ?
N6 N5 Ir1 118.9(2) . . ?
C13 N5 Ir1 134.0(3) . . ?
C13 N5 N6 106.8(3) . . ?
N2 N1 Ir1 116.2(2) . . ?
C3 N1 Ir1 137.5(3) . . ?
C3 N1 N2 106.2(3) . . ?
N5 N6 B1 119.5(3) . . ?
C11 N6 N5 110.0(4) . . ?
C11 N6 B1 130.4(4) . . ?
N4 N3 B1 120.0(3) . . ?
C6 N3 N4 109.4(4) . . ?
C6 N3 B1 130.6(4) . . ?
N3 N4 Ir1 115.3(2) . . ?
C8 N4 Ir1 137.5(3) . . ?
C8 N4 N3 106.6(4) . . ?
N1 N2 B1 118.9(3) . . ?
C1 N2 N1 110.0(3) . . ?
C1 N2 B1 131.0(4) . . ?
C27 C22 Ir1 124.5(3) . . ?
C23 C22 Ir1 119.5(3) . . ?
C23 C22 C27 115.4(4) . . ?
C21 C16 Ir1 124.7(3) . . ?
C21 C16 C17 114.6(4) . . ?
C17 C16 Ir1 120.7(3) . . ?
C27 C26 C29 115.0(3) . . ?
C27 C26 C25 119.6(4) . . ?
C25 C26 C29 125.1(3) . . ?
O1 C29 C26 114.5(3) . . ?
O1 C29 C30 123.0(4) . . ?
C30 C29 C26 122.2(3) . . ?
C22 C27 C26 123.5(4) . . ?
C22 C27 H27 118.3 . . ?
C26 C27 H27 118.3 . . ?
C22 C23 H23 118.8 . . ?
C24 C23 C22 122.5(4) . . ?
C24 C23 H23 118.8 . . ?
N5 C13 C15 124.6(4) . . ?
N5 C13 C12 108.3(4) . . ?
C12 C13 C15 127.1(4) . . ?
N2 C1 C2 107.6(4) . . ?
N2 C1 C4 123.5(4) . . ?
C2 C1 C4 128.9(5) . . ?
C23 C24 H24 119.2 . . ?
C23 C24 C25 121.6(4) . . ?
C25 C24 H24 119.2 . . ?
C26 C25 C28 124.9(4) . . ?
C24 C25 C26 117.4(4) . . ?
C24 C25 C28 117.5(4) . . ?
N1 C3 C5 122.5(4) . . ?
N1 C3 C2 109.8(4) . . ?
C2 C3 C5 127.7(4) . . ?
N4 C8 C7 109.5(4) . . ?
N4 C8 C10 123.7(4) . . ?
C7 C8 C10 126.9(5) . . ?
C3 C5 H5A 109.5 . . ?
C3 C5 H5B 109.5 . . ?
C3 C5 H5C 109.5 . . ?
H5A C5 H5B 109.5 . . ?
H5A C5 H5C 109.5 . . ?
H5B C5 H5C 109.5 . . ?
C1 C2 C3 106.4(4) . . ?
C1 C2 H2 126.8 . . ?
C3 C2 H2 126.8 . . ?
C8 C7 H7 126.7 . . ?
C6 C7 C8 106.6(4) . . ?
C6 C7 H7 126.7 . . ?
C16 C21 H21 118.8 . . ?
C16 C21 C20 122.5(4) . . ?
C20 C21 H21 118.8 . . ?
N3 C6 C7 107.9(4) . . ?
N3 C6 C9 122.9(5) . . ?
C7 C6 C9 129.2(5) . . ?
N6 B1 H1 109.7 . . ?
N3 B1 N6 108.5(4) . . ?
N3 B1 H1 109.7 . . ?
N2 B1 N6 109.0(3) . . ?
N2 B1 N3 110.3(3) . . ?
N2 B1 H1 109.7 . . ?
C13 C15 H15A 109.5 . . ?
C13 C15 H15B 109.5 . . ?
C13 C15 H15C 109.5 . . ?
H15A C15 H15B 109.5 . . ?
H15A C15 H15C 109.5 . . ?
H15B C15 H15C 109.5 . . ?
C16 C17 H17 118.7 . . ?
C18 C17 C16 122.7(5) . . ?
C18 C17 H17 118.7 . . ?
C13 C12 H12 126.3 . . ?
C11 C12 C13 107.5(4) . . ?
C11 C12 H12 126.3 . . ?
N6 C11 C12 107.4(4) . . ?
N6 C11 C14 122.1(5) . . ?
C12 C11 C14 130.5(5) . . ?
C29 C30 H30A 109.5 . . ?
C29 C30 H30B 109.5 . . ?
C29 C30 H30C 109.5 . . ?
H30A C30 H30B 109.5 . . ?
H30A C30 H30C 109.5 . . ?
H30B C30 H30C 109.5 . . ?
C21 C20 H20 119.6 . . ?
C19 C20 C21 120.9(5) . . ?
C19 C20 H20 119.6 . . ?
F2 C28 C25 113.9(5) . . ?
F2 C28 F3 102.7(6) . . ?
F1 C28 C25 115.2(5) . . ?
F1 C28 F2 108.8(7) . . ?
F1 C28 F3 104.4(7) . . ?
F3 C28 C25 110.7(5) . . ?
F1A C28 C25 118.9(5) . . ?
F1A C28 F2A 99.7(8) . . ?
F3A C28 C25 117.9(6) . . ?
F3A C28 F1A 102.7(8) . . ?
F3A C28 F2A 103.3(9) . . ?
F2A C28 C25 111.8(6) . . ?
C8 C10 H10A 109.5 . . ?
C8 C10 H10B 109.5 . . ?
C8 C10 H10C 109.5 . . ?
H10A C10 H10B 109.5 . . ?
H10A C10 H10C 109.5 . . ?
H10B C10 H10C 109.5 . . ?
C17 C18 H18 119.6 . . ?
C19 C18 C17 120.8(5) . . ?
C19 C18 H18 119.6 . . ?
C1 C4 H4A 109.5 . . ?
C1 C4 H4B 109.5 . . ?
C1 C4 H4C 109.5 . . ?
H4A C4 H4B 109.5 . . ?
H4A C4 H4C 109.5 . . ?
H4B C4 H4C 109.5 . . ?
C20 C19 H19 120.7 . . ?
C18 C19 C20 118.6(5) . . ?
C18 C19 H19 120.7 . . ?
C6 C9 H9A 109.5 . . ?
C6 C9 H9B 109.5 . . ?
C6 C9 H9C 109.5 . . ?
H9A C9 H9B 109.5 . . ?
H9A C9 H9C 109.5 . . ?
H9B C9 H9C 109.5 . . ?
C11 C14 H14A 109.5 . . ?
C11 C14 H14B 109.5 . . ?
C11 C14 H14C 109.5 . . ?
H14A C14 H14B 109.5 . . ?
H14A C14 H14C 109.5 . . ?
H14B C14 H14C 109.5 . . ?

loop_
_geom_bond_atom_site_label_1
_geom_bond_atom_site_label_2
_geom_bond_distance
_geom_bond_site_symmetry_2
_geom_bond_publ_flag
Ir1 O1 2.091(2) 3_666 ?
Ir1 N5 2.009(3) . ?
Ir1 N1 2.163(3) . ?
Ir1 N4 2.160(4) . ?
Ir1 C22 2.042(4) . ?
Ir1 C16 2.030(4) . ?
O1 Ir1 2.091(2) 3_666 ?
O1 C29 1.225(4) . ?
N5 N6 1.365(5) . ?
N5 C13 1.350(5) . ?
N1 N2 1.378(4) . ?
N1 C3 1.342(5) . ?
N6 B1 1.553(6) . ?
N6 C11 1.349(6) . ?
N3 N4 1.377(5) . ?
N3 C6 1.350(6) . ?
N3 B1 1.541(6) . ?
N4 C8 1.336(6) . ?
N2 C1 1.352(6) . ?
N2 B1 1.536(6) . ?
C22 C27 1.398(5) . ?
C22 C23 1.397(6) . ?
C16 C21 1.394(6) . ?
C16 C17 1.419(6) . ?
C26 C29 1.525(5) . ?
C26 C27 1.399(6) . ?
C26 C25 1.409(6) . ?
C29 C30 1.492(6) . ?
C27 H27 0.9300 . ?
C23 H23 0.9300 . ?
C23 C24 1.387(6) . ?
C13 C15 1.492(7) . ?
C13 C12 1.390(6) . ?
C1 C2 1.374(7) . ?
C1 C4 1.497(6) . ?
C24 H24 0.9300 . ?
C24 C25 1.395(6) . ?
C25 C28 1.454(6) . ?
C3 C5 1.495(6) . ?
C3 C2 1.393(6) . ?
C8 C7 1.390(7) . ?
C8 C10 1.486(7) . ?
C5 H5A 0.9600 . ?
C5 H5B 0.9600 . ?
C5 H5C 0.9600 . ?
C2 H2 0.9300 . ?
C7 H7 0.9300 . ?
C7 C6 1.364(7) . ?
C21 H21 0.9300 . ?
C21 C20 1.396(7) . ?
F2 C28 1.321(7) . ?
C6 C9 1.498(7) . ?
B1 H1 0.9800 . ?
C15 H15A 0.9600 . ?
C15 H15B 0.9600 . ?
C15 H15C 0.9600 . ?
C17 H17 0.9300 . ?
C17 C18 1.385(7) . ?
C12 H12 0.9300 . ?
C12 C11 1.360(7) . ?
C11 C14 1.510(7) . ?
C30 H30A 0.9600 . ?
C30 H30B 0.9600 . ?
C30 H30C 0.9600 . ?
C20 H20 0.9300 . ?
C20 C19 1.377(8) . ?
C28 F1 1.282(7) . ?
C28 F3 1.350(7) . ?
C28 F1A 1.332(8) . ?
C28 F3A 1.306(9) . ?
C28 F2A 1.365(9) . ?
C10 H10A 0.9600 . ?
C10 H10B 0.9600 . ?
C10 H10C 0.9600 . ?
C18 H18 0.9300 . ?
C18 C19 1.370(9) . ?
C4 H4A 0.9600 . ?
C4 H4B 0.9600 . ?
C4 H4C 0.9600 . ?
C19 H19 0.9300 . ?
C9 H9A 0.9600 . ?
C9 H9B 0.9600 . ?
C9 H9C 0.9600 . ?
C14 H14A 0.9600 . ?
C14 H14B 0.9600 . ?
C14 H14C 0.9600 . ?

loop_
_smtbx_masks_void_nr
_smtbx_masks_void_average_x
_smtbx_masks_void_average_y
_smtbx_masks_void_average_z
_smtbx_masks_void_volume
_smtbx_masks_void_count_electrons
_smtbx_masks_void_content
1 0.435 0.172 0.571 135.5 35.4 ?
2 0.435 0.328 0.071 135.5 31.5 ?
3 0.565 0.672 0.929 135.5 31.6 ?
4 0.565 0.828 0.429 135.5 27.7 ?
